data_7237617
loop_
_publ_author_name
'Duan, Chong'
'Zhou, Yibin'
'Shan, Guo-Gang'
'Chen, Yuncong'
'Zhao, Weijun'
'Yuan, Dandan'
'Zeng, Lintao'
'Huang, Xiaobo'
'Niu, Guangle'

_publ_section_title
;
 Bright solid-state red-emissive BODIPYs: facile synthesis and their
 high-contrast mechanochromic properties
;
_journal_issue 12
_journal_name_full 'Journal of Materials Chemistry C'
_journal_page_first 3471
_journal_paper_doi 10.1039/C8TC06421K
_journal_volume 7
_journal_year 2019
_chemical_formula_sum 'C14 H17 B F2 N2'
_chemical_formula_weight 262.10
_space_group_crystal_system orthorhombic
_space_group_IT_number 62
_space_group_name_Hall '-P 2ac 2n'
_space_group_name_H-M_alt 'P n m a'
_atom_sites_solution_hydrogens geom
_audit_creation_method SHELXL-2013
_audit_update_record
;
2018-07-25 deposited with the CCDC.
2019-01-28 downloaded from the CCDC.
;
_cell_angle_alpha 90
_cell_angle_beta 90
_cell_angle_gamma 90
_cell_formula_units_Z 4
_cell_length_a 11.3643(6)
_cell_length_b 7.1999(3)
_cell_length_c 16.0342(7)
_cell_measurement_reflns_used 2606
_cell_measurement_temperature 296(2)
_cell_measurement_theta_max 54.716
_cell_measurement_theta_min 6.203
_cell_volume 1311.95(11)
_computing_cell_refinement 'Bruker SAINT'
_computing_data_collection 'Bruker APEX2'
_computing_data_reduction 'Bruker SAINT'
_computing_molecular_graphics 'Bruker SHELXTL'
_computing_publication_material 'Bruker SHELXTL'
_computing_structure_refinement 'SHELXL-2013 (Sheldrick, 2013)'
_computing_structure_solution 'SHELXS-97 (Sheldrick 2008)'
_diffrn_ambient_temperature 296(2)
_diffrn_measured_fraction_theta_full 0.995
_diffrn_measured_fraction_theta_max 0.995
_diffrn_measurement_device_type 'Bruker APEX-II CCD'
_diffrn_measurement_method '\f and \w scans'
_diffrn_radiation_type MoK\a
_diffrn_radiation_wavelength 0.71073
_diffrn_reflns_av_R_equivalents 0.0306
_diffrn_reflns_av_unetI/netI 0.0233
_diffrn_reflns_Laue_measured_fraction_full 0.995
_diffrn_reflns_Laue_measured_fraction_max 0.995
_diffrn_reflns_limit_h_max 14
_diffrn_reflns_limit_h_min -12
_diffrn_reflns_limit_k_max 8
_diffrn_reflns_limit_k_min -8
_diffrn_reflns_limit_l_max 19
_diffrn_reflns_limit_l_min -19
_diffrn_reflns_number 6975
_diffrn_reflns_point_group_measured_fraction_full 0.995
_diffrn_reflns_point_group_measured_fraction_max 0.995
_diffrn_reflns_theta_full 25.242
_diffrn_reflns_theta_max 25.999
_diffrn_reflns_theta_min 3.101
_exptl_absorpt_coefficient_mu 0.098
_exptl_absorpt_correction_T_max 0.7456
_exptl_absorpt_correction_T_min 0.6682
_exptl_absorpt_correction_type multi-scan
_exptl_absorpt_process_details sadabs
_exptl_crystal_colour red
_exptl_crystal_density_diffrn 1.327
_exptl_crystal_description prismatic
_exptl_crystal_F_000 552
_exptl_crystal_size_max 0.200
_exptl_crystal_size_mid 0.100
_exptl_crystal_size_min 0.060
_refine_diff_density_max 0.171
_refine_diff_density_min -0.117
_refine_diff_density_rms 0.029
_refine_ls_extinction_coef 0.035(9)
_refine_ls_extinction_expression Fc^*^=kFc[1+0.001xFc^2^\l^3^/sin(2\q)]^-1/4^
_refine_ls_extinction_method SHELXL
_refine_ls_goodness_of_fit_ref 1.041
_refine_ls_hydrogen_treatment constr
_refine_ls_matrix_type full
_refine_ls_number_parameters 118
_refine_ls_number_reflns 1391
_refine_ls_number_restraints 0
_refine_ls_restrained_S_all 1.041
_refine_ls_R_factor_all 0.0528
_refine_ls_R_factor_gt 0.0407
_refine_ls_shift/su_max 0.000
_refine_ls_shift/su_mean 0.000
_refine_ls_structure_factor_coef Fsqd
_refine_ls_weighting_details 'w=1/[\s^2^(Fo^2^)+(0.0491P)^2^+0.3226P] where P=(Fo^2^+2Fc^2^)/3'
_refine_ls_weighting_scheme calc
_refine_ls_wR_factor_gt 0.0999
_refine_ls_wR_factor_ref 0.1091
_reflns_Friedel_coverage 0.000
_reflns_number_gt 1118
_reflns_number_total 1391
_reflns_threshold_expression 'I > 2\s(I)'
_cod_data_source_file c8tc06421k6.cif
_cod_data_source_block dd18159
_cod_database_code 7237617
_shelx_space_group_comment
; 
The symmetry employed for this shelxl refinement is uniquely defined 
by the following loop, which should always be used as a source of 
symmetry information in preference to the above space-group names. 
They are only intended as comments. 
;
_shelx_estimated_absorpt_t_min 0.981
_shelx_estimated_absorpt_t_max 0.994
_shelxl_version_number 2013-4

loop_
_space_group_symop_operation_xyz
'x, y, z'
'-x+1/2, -y, z+1/2'
'-x, y+1/2, -z'
'x+1/2, -y+1/2, -z+1/2'
'-x, -y, -z'
'x-1/2, y, -z-1/2'
'x, -y-1/2, z'
'-x-1/2, y-1/2, z-1/2'

loop_
_atom_site_label
_atom_site_type_symbol
_atom_site_fract_x
_atom_site_fract_y
_atom_site_fract_z
_atom_site_U_iso_or_equiv
_atom_site_adp_type
_atom_site_occupancy
_atom_site_site_symmetry_order
_atom_site_calc_flag
_atom_site_refinement_flags_posn
_atom_site_refinement_flags_adp
_atom_site_refinement_flags_occupancy
_atom_site_disorder_assembly
_atom_site_disorder_group
F1 F 0.19882(8) 0.40674(17) 0.37455(6) 0.0769(4) Uani 1 1 d . . . . .
N1 N 0.38226(14) 0.2500 0.39829(10) 0.0422(4) Uani 1 2 d S T P . .
N2 N 0.22495(14) 0.2500 0.50499(10) 0.0428(4) Uani 1 2 d S T P . .
C1 C 0.43920(19) 0.2500 0.32471(13) 0.0490(6) Uani 1 2 d S T P . .
C2 C 0.5598(2) 0.2500 0.33934(14) 0.0535(6) Uani 1 2 d S T P . .
H2 H 0.6178 0.2500 0.2985 0.064 Uiso 1 2 calc R U P . .
C3 C 0.57947(18) 0.2500 0.42436(14) 0.0470(5) Uani 1 2 d S T P . .
C4 C 0.46626(17) 0.2500 0.46251(13) 0.0417(5) Uani 1 2 d S T P . .
C5 C 0.43095(18) 0.2500 0.54619(12) 0.0412(5) Uani 1 2 d S T P . .
C6 C 0.31154(18) 0.2500 0.56744(12) 0.0417(5) Uani 1 2 d S T P . .
C7 C 0.2525(2) 0.2500 0.64573(13) 0.0522(6) Uani 1 2 d S T P . .
C8 C 0.1336(2) 0.2500 0.62773(15) 0.0607(7) Uani 1 2 d S T P . .
H8 H 0.0733 0.2500 0.6670 0.073 Uiso 1 2 calc R U P . .
C9 C 0.11824(19) 0.2500 0.54185(15) 0.0517(6) Uani 1 2 d S T P . .
C10 C 0.3789(2) 0.2500 0.24235(14) 0.0694(8) Uani 1 2 d S T P . .
H10A H 0.3560 0.3744 0.2283 0.104 Uiso 0.5 1 calc R U P A -1
H10B H 0.3104 0.1724 0.2451 0.104 Uiso 0.5 1 calc R U P A -1
H10C H 0.4316 0.2032 0.2005 0.104 Uiso 0.5 1 calc R U P A -1
C11 C 0.69952(19) 0.2500 0.46282(17) 0.0610(7) Uani 1 2 d S T P . .
H11A H 0.7569 0.2818 0.4213 0.092 Uiso 0.5 1 calc R U P B -1
H11B H 0.7165 0.1288 0.4846 0.092 Uiso 0.5 1 calc R U P B -1
H11C H 0.7021 0.3394 0.5072 0.092 Uiso 0.5 1 calc R U P B -1
C12 C 0.5229(2) 0.2500 0.61339(13) 0.0563(6) Uani 1 2 d S T P . .
H12A H 0.5459 0.1245 0.6254 0.084 Uiso 0.5 1 calc R U P C -1
H12B H 0.4913 0.3063 0.6629 0.084 Uiso 0.5 1 calc R U P C -1
H12C H 0.5902 0.3192 0.5949 0.084 Uiso 0.5 1 calc R U P C -1
C13 C 0.3024(3) 0.2500 0.73270(14) 0.0711(8) Uani 1 2 d S T P . .
H13A H 0.3615 0.1552 0.7372 0.107 Uiso 0.5 1 calc R U P D -1
H13B H 0.2406 0.2258 0.7720 0.107 Uiso 0.5 1 calc R U P D -1
H13C H 0.3369 0.3689 0.7443 0.107 Uiso 0.5 1 calc R U P D -1
C14 C 0.0055(2) 0.2500 0.49467(18) 0.0690(8) Uani 1 2 d S T P . .
H14A H 0.0108 0.1643 0.4490 0.103 Uiso 0.5 1 calc R U P E -1
H14B H -0.0097 0.3725 0.4736 0.103 Uiso 0.5 1 calc R U P E -1
H14C H -0.0575 0.2132 0.5310 0.103 Uiso 0.5 1 calc R U P E -1
B1 B 0.2479(2) 0.2500 0.41072(15) 0.0467(6) Uani 1 2 d S T P . .

loop_
_atom_site_aniso_label
_atom_site_aniso_U_11
_atom_site_aniso_U_22
_atom_site_aniso_U_33
_atom_site_aniso_U_23
_atom_site_aniso_U_13
_atom_site_aniso_U_12
F1 0.0612(6) 0.1035(9) 0.0659(6) 0.0310(6) -0.0011(5) 0.0262(6)
N1 0.0400(9) 0.0502(10) 0.0365(9) 0.000 -0.0040(7) 0.000
N2 0.0394(9) 0.0447(10) 0.0443(10) 0.000 -0.0022(7) 0.000
C1 0.0493(13) 0.0554(13) 0.0423(12) 0.000 0.0007(9) 0.000
C2 0.0466(12) 0.0654(15) 0.0484(12) 0.000 0.0076(10) 0.000
C3 0.0401(11) 0.0455(12) 0.0555(13) 0.000 -0.0016(9) 0.000
C4 0.0394(11) 0.0422(11) 0.0436(11) 0.000 -0.0068(9) 0.000
C5 0.0449(11) 0.0379(11) 0.0407(11) 0.000 -0.0070(9) 0.000
C6 0.0470(12) 0.0402(11) 0.0378(10) 0.000 -0.0045(9) 0.000
C7 0.0621(14) 0.0510(13) 0.0434(12) 0.000 0.0055(10) 0.000
C8 0.0540(14) 0.0702(16) 0.0578(14) 0.000 0.0146(11) 0.000
C9 0.0428(12) 0.0540(13) 0.0583(13) 0.000 0.0035(10) 0.000
C10 0.0691(17) 0.099(2) 0.0406(12) 0.000 -0.0034(11) 0.000
C11 0.0401(12) 0.0727(17) 0.0702(16) 0.000 -0.0046(11) 0.000
C12 0.0541(14) 0.0695(15) 0.0453(12) 0.000 -0.0126(10) 0.000
C13 0.0853(19) 0.089(2) 0.0392(13) 0.000 0.0028(12) 0.000
C14 0.0417(13) 0.0790(19) 0.0862(18) 0.000 -0.0032(12) 0.000
B1 0.0395(13) 0.0588(15) 0.0417(12) 0.000 -0.0067(10) 0.000

loop_
_atom_type_symbol
_atom_type_description
_atom_type_scat_dispersion_real
_atom_type_scat_dispersion_imag
_atom_type_scat_source
C C 0.0033 0.0016 'International Tables Vol C Tables 4.2.6.8 and 6.1.1.4'
H H 0.0000 0.0000 'International Tables Vol C Tables 4.2.6.8 and 6.1.1.4'
B B 0.0013 0.0007 'International Tables Vol C Tables 4.2.6.8 and 6.1.1.4'
F F 0.0171 0.0103 'International Tables Vol C Tables 4.2.6.8 and 6.1.1.4'
N N 0.0061 0.0033 'International Tables Vol C Tables 4.2.6.8 and 6.1.1.4'

loop_
_geom_angle_atom_site_label_1
_geom_angle_atom_site_label_2
_geom_angle_atom_site_label_3
_geom_angle
_geom_angle_site_symmetry_1
_geom_angle_site_symmetry_3
C1 N1 C4 108.43(17) . .
C1 N1 B1 126.18(17) . .
C4 N1 B1 125.39(17) . .
C9 N2 C6 108.52(17) . .
C9 N2 B1 125.79(18) . .
C6 N2 B1 125.70(17) . .
N1 C1 C2 109.02(18) . .
N1 C1 C10 123.9(2) . .
C2 C1 C10 127.1(2) . .
C3 C2 C1 109.04(19) . .
C3 C2 H2 125.5 . .
C1 C2 H2 125.5 . .
C2 C3 C4 106.11(18) . .
C2 C3 C11 123.6(2) . .
C4 C3 C11 130.2(2) . .
C5 C4 N1 120.52(18) . .
C5 C4 C3 132.09(19) . .
N1 C4 C3 107.40(17) . .
C6 C5 C4 120.74(18) . .
C6 C5 C12 120.02(18) . .
C4 C5 C12 119.23(19) . .
C5 C6 N2 120.41(18) . .
C5 C6 C7 132.2(2) . .
N2 C6 C7 107.38(18) . .
C8 C7 C6 106.1(2) . .
C8 C7 C13 124.2(2) . .
C6 C7 C13 129.8(2) . .
C7 C8 C9 109.3(2) . .
C7 C8 H8 125.4 . .
C9 C8 H8 125.4 . .
N2 C9 C8 108.8(2) . .
N2 C9 C14 123.5(2) . .
C8 C9 C14 127.8(2) . .
C1 C10 H10A 109.5 . .
C1 C10 H10B 109.5 . .
H10A C10 H10B 109.5 . .
C1 C10 H10C 109.5 . .
H10A C10 H10C 109.5 . .
H10B C10 H10C 109.5 . .
C3 C11 H11A 109.5 . .
C3 C11 H11B 109.5 . .
H11A C11 H11B 109.5 . .
C3 C11 H11C 109.5 . .
H11A C11 H11C 109.5 . .
H11B C11 H11C 109.5 . .
C5 C12 H12A 109.5 . .
C5 C12 H12B 109.5 . .
H12A C12 H12B 109.5 . .
C5 C12 H12C 109.5 . .
H12A C12 H12C 109.5 . .
H12B C12 H12C 109.5 . .
C7 C13 H13A 109.5 . .
C7 C13 H13B 109.5 . .
H13A C13 H13B 109.5 . .
C7 C13 H13C 109.5 . .
H13A C13 H13C 109.5 . .
H13B C13 H13C 109.5 . .
C9 C14 H14A 109.5 . .
C9 C14 H14B 109.5 . .
H14A C14 H14B 109.5 . .
C9 C14 H14C 109.5 . .
H14A C14 H14C 109.5 . .
H14B C14 H14C 109.5 . .
F1 B1 F1 109.00(18) . 7_565
F1 B1 N2 110.11(13) . .
F1 B1 N2 110.11(13) 7_565 .
F1 B1 N1 110.19(13) . .
F1 B1 N1 110.19(13) 7_565 .
N2 B1 N1 107.24(16) . .

loop_
_geom_bond_atom_site_label_1
_geom_bond_atom_site_label_2
_geom_bond_distance
_geom_bond_site_symmetry_2
F1 B1 1.3861(17) .
N1 C1 1.346(3) .
N1 C4 1.404(2) .
N1 B1 1.540(3) .
N2 C9 1.349(3) .
N2 C6 1.404(2) .
N2 B1 1.534(3) .
C1 C2 1.390(3) .
C1 C10 1.488(3) .
C2 C3 1.381(3) .
C2 H2 0.9300 .
C3 C4 1.425(3) .
C3 C11 1.497(3) .
C4 C5 1.400(3) .
C5 C6 1.399(3) .
C5 C12 1.501(3) .
C6 C7 1.423(3) .
C7 C8 1.382(3) .
C7 C13 1.505(3) .
C8 C9 1.388(3) .
C8 H8 0.9300 .
C9 C14 1.488(3) .
C10 H10A 0.9600 .
C10 H10B 0.9600 .
C10 H10C 0.9600 .
C11 H11A 0.9600 .
C11 H11B 0.9600 .
C11 H11C 0.9600 .
C12 H12A 0.9600 .
C12 H12B 0.9600 .
C12 H12C 0.9600 .
C13 H13A 0.9600 .
C13 H13B 0.9600 .
C13 H13C 0.9600 .
C14 H14A 0.9600 .
C14 H14B 0.9600 .
C14 H14C 0.9600 .
B1 F1 1.3862(17) 7_565

loop_
_geom_torsion_atom_site_label_1
_geom_torsion_atom_site_label_2
_geom_torsion_atom_site_label_3
_geom_torsion_atom_site_label_4
_geom_torsion
_geom_torsion_site_symmetry_4
C4 N1 C1 C2 0.000(0) .
B1 N1 C1 C2 180.000(0) .
C4 N1 C1 C10 180.000(0) .
B1 N1 C1 C10 0.000(0) .
N1 C1 C2 C3 0.000(0) .
C10 C1 C2 C3 180.000(0) .
C1 C2 C3 C4 0.000(0) .
C1 C2 C3 C11 180.000(0) .
C1 N1 C4 C5 180.000(0) .
B1 N1 C4 C5 0.000(0) .
C1 N1 C4 C3 0.000(0) .
B1 N1 C4 C3 180.000(0) .
C2 C3 C4 C5 180.000(0) .
C11 C3 C4 C5 0.000(1) .
C2 C3 C4 N1 0.000(0) .
C11 C3 C4 N1 180.000(0) .
N1 C4 C5 C6 0.000(0) .
C3 C4 C5 C6 180.000(0) .
N1 C4 C5 C12 180.000(0) .
C3 C4 C5 C12 0.000(1) .
C4 C5 C6 N2 0.000(0) .
C12 C5 C6 N2 180.000(0) .
C4 C5 C6 C7 180.000(1) .
C12 C5 C6 C7 0.000(1) .
C9 N2 C6 C5 180.000(0) .
B1 N2 C6 C5 0.000(0) .
C9 N2 C6 C7 0.000(0) .
B1 N2 C6 C7 180.000(0) .
C5 C6 C7 C8 180.000(1) .
N2 C6 C7 C8 0.000(1) .
C5 C6 C7 C13 0.000(1) .
N2 C6 C7 C13 180.000(1) .
C6 C7 C8 C9 0.000(1) .
C13 C7 C8 C9 180.000(1) .
C6 N2 C9 C8 0.000(0) .
B1 N2 C9 C8 180.000(0) .
C6 N2 C9 C14 180.000(0) .
B1 N2 C9 C14 0.000(1) .
C7 C8 C9 N2 0.000(1) .
C7 C8 C9 C14 180.000(1) .
C9 N2 B1 F1 60.11(13) .
C6 N2 B1 F1 -119.89(13) .
C9 N2 B1 F1 -60.11(13) 7_565
C6 N2 B1 F1 119.89(13) 7_565
C9 N2 B1 N1 180.000(0) .
C6 N2 B1 N1 0.000(0) .
C1 N1 B1 F1 -60.16(13) .
C4 N1 B1 F1 119.84(13) .
C1 N1 B1 F1 60.16(13) 7_565
C4 N1 B1 F1 -119.84(13) 7_565
C1 N1 B1 N2 180.000(0) .
C4 N1 B1 N2 0.000(0) .
